data_4350329
loop_
_publ_author_name
'Adams, Harry'
'Gardner, Hannah C.'
'McRoy, Richard A.'
'Morris, Michael J.'
'Motley, Jeffrey C.'
'Torker, Sebastian'

_publ_section_title
;
 Heterometallic dithiolene complexes formed by stepwise displacement of
 cyclopentadienyl ligands from nickelocene with CpMo(S2C2Ph2)2.
;
_journal_issue 26
_journal_name_full 'Inorganic chemistry'
_journal_page_first 10967
_journal_page_last 10975
_journal_paper_doi 10.1021/ic0606227
_journal_volume 45
_journal_year 2006
_chemical_formula_sum 'C38 H30 Mo Ni S4'
_chemical_formula_weight 769.51
_space_group_IT_number 14
_space_group_name_Hall '-P 2ybc'
_space_group_name_H-M_alt 'P 1 21/c 1'
_symmetry_cell_setting monoclinic
_symmetry_space_group_name_H-M 'P 1 21/c 1'
_atom_sites_solution_hydrogens geom
_atom_sites_solution_primary direct
_atom_sites_solution_secondary difmap
_audit_creation_method SHELXL-97
_cell_angle_alpha 90.00
_cell_angle_beta 92.086(4)
_cell_angle_gamma 90.00
_cell_formula_units_Z 4
_cell_length_a 15.229(4)
_cell_length_b 28.544(6)
_cell_length_c 7.4346(18)
_cell_measurement_reflns_used 8766
_cell_measurement_temperature 150(2)
_cell_measurement_theta_max 55.286
_cell_measurement_theta_min 5.044
_cell_volume 3229.7(13)
_computing_cell_refinement 'Bruker SMART'
_computing_data_collection 'Bruker SMART'
_computing_data_reduction 'Bruker SHELXTL'
_computing_molecular_graphics 'Bruker SHELXTL'
_computing_publication_material 'Bruker SHELXTL'
_computing_structure_refinement 'SHELXL-97 (Sheldrick, 1997)'
_computing_structure_solution 'SHELXS-97 (Sheldrick, 1990)'
_diffrn_ambient_temperature 150(2)
_diffrn_detector_area_resol_mean 100
_diffrn_measured_fraction_theta_full 1.000
_diffrn_measured_fraction_theta_max 0.934
_diffrn_measurement_device_type 'CCD area detector'
_diffrn_measurement_method 'phi and omega scans'
_diffrn_radiation_monochromator graphite
_diffrn_radiation_source 'fine-focus sealed tube'
_diffrn_radiation_type MoK\a
_diffrn_radiation_wavelength 0.71073
_diffrn_reflns_av_R_equivalents 0.0768
_diffrn_reflns_av_sigmaI/netI 0.0694
_diffrn_reflns_limit_h_max 19
_diffrn_reflns_limit_h_min -19
_diffrn_reflns_limit_k_max 36
_diffrn_reflns_limit_k_min -38
_diffrn_reflns_limit_l_max 9
_diffrn_reflns_limit_l_min -9
_diffrn_reflns_number 37004
_diffrn_reflns_theta_full 25.00
_diffrn_reflns_theta_max 28.57
_diffrn_reflns_theta_min 1.34
_diffrn_standards_decay_% 0
_diffrn_standards_number 0
_exptl_absorpt_coefficient_mu 1.258
_exptl_absorpt_correction_T_max 0.7782
_exptl_absorpt_correction_T_min 0.6744
_exptl_absorpt_correction_type multi-scan
_exptl_absorpt_process_details sadabs
_exptl_crystal_colour red
_exptl_crystal_density_diffrn 1.583
_exptl_crystal_density_method 'not measured'
_exptl_crystal_description block
_exptl_crystal_F_000 1568
_exptl_crystal_size_max 0.34
_exptl_crystal_size_mid 0.23
_exptl_crystal_size_min 0.21
_refine_diff_density_max 0.646
_refine_diff_density_min -0.420
_refine_diff_density_rms 0.098
_refine_ls_extinction_method none
_refine_ls_goodness_of_fit_ref 0.926
_refine_ls_hydrogen_treatment constr
_refine_ls_matrix_type full
_refine_ls_number_parameters 397
_refine_ls_number_reflns 7686
_refine_ls_number_restraints 0
_refine_ls_restrained_S_all 0.926
_refine_ls_R_factor_all 0.0643
_refine_ls_R_factor_gt 0.0364
_refine_ls_shift/su_max 0.001
_refine_ls_shift/su_mean 0.000
_refine_ls_structure_factor_coef Fsqd
_refine_ls_weighting_details 'calc w=1/[\s^2^(Fo^2^)+(0.0395P)^2^+0.0000P] where P=(Fo^2^+2Fc^2^)/3'
_refine_ls_weighting_scheme calc
_refine_ls_wR_factor_gt 0.0743
_refine_ls_wR_factor_ref 0.0816
_reflns_number_gt 5469
_reflns_number_total 7686
_reflns_threshold_expression >2sigma(I)
_cod_data_source_file ic0606227si20060412_122254.cif
_cod_data_source_block ims202
_cod_depositor_comments
;
The following automatic conversions were performed:

data item '_symmetry_cell_setting' value 'Monoclinic' was changed to
'monoclinic' in accordance with the
/home/saulius/struct/COD-crude-data/automatic-downloads/DataCite-retrospective/ACS/depositions/lib/dictionaries/cif_core.dic
dictionary named 'cif_core.dic' version 2.4.2 last updated on
2011-04-26.

Automatic conversion script
Id: cif_fix_values 6909 2019-04-08 15:41:33Z antanas 
;
_cod_original_cell_volume 3229.8(13)
_cod_original_sg_symbol_H-M P2(1)/c
_cod_database_code 4350329

loop_
_symmetry_equiv_pos_as_xyz
'x, y, z'
'-x, y+1/2, -z+1/2'
'-x, -y, -z'
'x, -y-1/2, z-1/2'

loop_
_atom_site_label
_atom_site_type_symbol
_atom_site_fract_x
_atom_site_fract_y
_atom_site_fract_z
_atom_site_U_iso_or_equiv
_atom_site_adp_type
_atom_site_occupancy
_atom_site_symmetry_multiplicity
_atom_site_calc_flag
_atom_site_refinement_flags
Mo2 Mo 0.168778(16) 0.416453(8) 0.53611(3) 0.01517(7) Uani 1 1 d .
Ni2 Ni 0.19531(2) 0.329870(13) 0.68093(5) 0.01962(10) Uani 1 1 d .
S3 S 0.07426(5) 0.34990(2) 0.52533(9) 0.01816(16) Uani 1 1 d .
S4 S 0.29163(5) 0.44109(3) 0.72658(10) 0.02069(16) Uani 1 1 d .
S5 S 0.08562(5) 0.43357(2) 0.79638(9) 0.01839(16) Uani 1 1 d .
S6 S 0.27033(5) 0.35718(2) 0.45651(9) 0.01866(16) Uani 1 1 d .
C1 C 0.2390(2) 0.33139(11) 0.9568(4) 0.0305(8) Uani 1 1 d .
H1 H 0.2541 0.3600 1.0292 0.037 Uiso 1 1 calc R
C2 C 0.1556(2) 0.31028(11) 0.9382(4) 0.0315(8) Uani 1 1 d .
H2 H 0.1012 0.3211 0.9968 0.038 Uiso 1 1 calc R
C3 C 0.1634(2) 0.26887(11) 0.8310(4) 0.0336(8) Uani 1 1 d .
H3 H 0.1152 0.2462 0.8001 0.040 Uiso 1 1 calc R
C4 C 0.2503(2) 0.26543(11) 0.7797(4) 0.0320(8) Uani 1 1 d .
H4 H 0.2756 0.2399 0.7055 0.038 Uiso 1 1 calc R
C5 C 0.2967(2) 0.30545(11) 0.8518(4) 0.0280(7) Uani 1 1 d .
H5 H 0.3607 0.3121 0.8393 0.034 Uiso 1 1 calc R
C6 C 0.1329(2) 0.42656(10) 0.2414(4) 0.0239(7) Uani 1 1 d .
H6 H 0.1203 0.4010 0.1520 0.029 Uiso 1 1 calc R
C7 C 0.0697(2) 0.45033(11) 0.3431(4) 0.0255(7) Uani 1 1 d .
H7 H 0.0049 0.4443 0.3380 0.031 Uiso 1 1 calc R
C8 C 0.1126(2) 0.48821(10) 0.4326(4) 0.0257(7) Uani 1 1 d .
H8 H 0.0837 0.5125 0.5076 0.031 Uiso 1 1 calc R
C9 C 0.2010(2) 0.48792(10) 0.3865(4) 0.0281(7) Uani 1 1 d .
H9 H 0.2465 0.5113 0.4263 0.034 Uiso 1 1 calc R
C10 C 0.2139(2) 0.44991(11) 0.2689(4) 0.0271(7) Uani 1 1 d .
H10 H 0.2696 0.4425 0.2073 0.033 Uiso 1 1 calc R
C11 C 0.38428(18) 0.41236(10) 0.6470(4) 0.0200(6) Uani 1 1 d .
C12 C 0.37618(18) 0.37638(10) 0.5288(4) 0.0193(6) Uani 1 1 d .
C13 C -0.01250(18) 0.35960(9) 0.6754(4) 0.0174(6) Uani 1 1 d .
C14 C -0.00292(18) 0.39514(9) 0.7970(4) 0.0167(6) Uani 1 1 d .
C15 C -0.06285(18) 0.40172(10) 0.9482(4) 0.0175(6) Uani 1 1 d .
C16 C -0.08295(19) 0.36380(10) 1.0591(4) 0.0218(7) Uani 1 1 d .
H16 H -0.0570 0.3341 1.0380 0.026 Uiso 1 1 calc R
C17 C -0.1400(2) 0.36876(11) 1.1991(4) 0.0256(7) Uani 1 1 d .
H17 H -0.1531 0.3426 1.2727 0.031 Uiso 1 1 calc R
C18 C -0.17758(19) 0.41160(10) 1.2309(4) 0.0239(7) Uani 1 1 d .
H18 H -0.2176 0.4149 1.3252 0.029 Uiso 1 1 calc R
C19 C -0.15744(19) 0.44977(10) 1.1264(4) 0.0219(6) Uani 1 1 d .
H19 H -0.1832 0.4794 1.1499 0.026 Uiso 1 1 calc R
C20 C -0.09962(18) 0.44515(10) 0.9868(4) 0.0191(6) Uani 1 1 d .
H20 H -0.0851 0.4718 0.9173 0.023 Uiso 1 1 calc R
C21 C -0.09114(19) 0.33007(10) 0.6435(4) 0.0190(6) Uani 1 1 d .
C22 C -0.0847(2) 0.28430(10) 0.5778(4) 0.0228(7) Uani 1 1 d .
H22 H -0.0283 0.2707 0.5654 0.027 Uiso 1 1 calc R
C23 C -0.1586(2) 0.25856(10) 0.5308(4) 0.0268(7) Uani 1 1 d .
H23 H -0.1526 0.2277 0.4854 0.032 Uiso 1 1 calc R
C24 C -0.2412(2) 0.27726(11) 0.5491(4) 0.0286(7) Uani 1 1 d .
H24 H -0.2920 0.2595 0.5155 0.034 Uiso 1 1 calc R
C25 C -0.2497(2) 0.32230(11) 0.6171(4) 0.0281(7) Uani 1 1 d .
H25 H -0.3064 0.3351 0.6330 0.034 Uiso 1 1 calc R
C26 C -0.17576(19) 0.34855(10) 0.6617(4) 0.0233(7) Uani 1 1 d .
H26 H -0.1823 0.3796 0.7055 0.028 Uiso 1 1 calc R
C27 C 0.44873(19) 0.35149(11) 0.4416(4) 0.0246(7) Uani 1 1 d .
C28 C 0.5174(2) 0.37553(13) 0.3648(4) 0.0375(9) Uani 1 1 d .
H28 H 0.5196 0.4087 0.3732 0.045 Uiso 1 1 calc R
C29 C 0.5823(2) 0.35201(17) 0.2765(5) 0.0525(11) Uani 1 1 d .
H29 H 0.6290 0.3691 0.2260 0.063 Uiso 1 1 calc R
C30 C 0.5798(3) 0.30418(19) 0.2612(5) 0.0640(14) Uani 1 1 d .
H30 H 0.6244 0.2881 0.2000 0.077 Uiso 1 1 calc R
C31 C 0.5123(3) 0.27946(15) 0.3348(5) 0.0569(12) Uani 1 1 d .
H31 H 0.5105 0.2463 0.3241 0.068 Uiso 1 1 calc R
C32 C 0.4469(2) 0.30279(12) 0.4249(5) 0.0373(9) Uani 1 1 d .
H32 H 0.4007 0.2855 0.4755 0.045 Uiso 1 1 calc R
C33 C 0.46905(19) 0.43017(10) 0.7251(4) 0.0228(7) Uani 1 1 d .
C34 C 0.4868(2) 0.47813(11) 0.7320(4) 0.0329(8) Uani 1 1 d .
H34 H 0.4444 0.4996 0.6836 0.039 Uiso 1 1 calc R
C35 C 0.5643(2) 0.49500(13) 0.8073(5) 0.0418(9) Uani 1 1 d .
H35 H 0.5744 0.5278 0.8133 0.050 Uiso 1 1 calc R
C36 C 0.6273(2) 0.46435(13) 0.8740(5) 0.0398(9) Uani 1 1 d .
H36 H 0.6812 0.4760 0.9240 0.048 Uiso 1 1 calc R
C37 C 0.6123(2) 0.41721(13) 0.8683(4) 0.0350(8) Uani 1 1 d .
H37 H 0.6560 0.3963 0.9146 0.042 Uiso 1 1 calc R
C38 C 0.5337(2) 0.39961(12) 0.7955(4) 0.0311(8) Uani 1 1 d .
H38 H 0.5237 0.3668 0.7933 0.037 Uiso 1 1 calc R

loop_
_atom_site_aniso_label
_atom_site_aniso_U_11
_atom_site_aniso_U_22
_atom_site_aniso_U_33
_atom_site_aniso_U_23
_atom_site_aniso_U_13
_atom_site_aniso_U_12
Mo2 0.01427(13) 0.01709(13) 0.01418(12) 0.00088(10) 0.00111(9) 0.00003(10)
Ni2 0.0216(2) 0.0184(2) 0.01878(19) 0.00092(15) 0.00074(15) 0.00126(16)
S3 0.0173(4) 0.0200(4) 0.0173(3) -0.0027(3) 0.0026(3) -0.0014(3)
S4 0.0174(4) 0.0215(4) 0.0230(4) -0.0047(3) -0.0012(3) 0.0009(3)
S5 0.0199(4) 0.0187(4) 0.0167(3) -0.0019(3) 0.0031(3) -0.0033(3)
S6 0.0171(4) 0.0204(4) 0.0184(4) -0.0021(3) 0.0010(3) 0.0006(3)
C1 0.044(2) 0.0264(17) 0.0208(16) -0.0002(13) -0.0025(14) 0.0041(16)
C2 0.037(2) 0.0367(19) 0.0216(16) 0.0106(14) 0.0065(14) 0.0135(16)
C3 0.045(2) 0.0273(18) 0.0281(18) 0.0115(14) -0.0050(15) -0.0048(16)
C4 0.049(2) 0.0212(17) 0.0257(17) 0.0026(13) -0.0007(15) 0.0096(16)
C5 0.0277(19) 0.0288(18) 0.0273(17) 0.0081(14) -0.0017(14) 0.0055(14)
C6 0.0324(19) 0.0269(17) 0.0122(14) 0.0023(12) -0.0019(12) 0.0025(14)
C7 0.0209(17) 0.0330(18) 0.0222(16) 0.0066(13) -0.0025(13) 0.0069(14)
C8 0.036(2) 0.0211(16) 0.0202(15) 0.0050(13) 0.0047(13) 0.0116(14)
C9 0.035(2) 0.0232(17) 0.0261(16) 0.0101(13) -0.0020(14) -0.0067(14)
C10 0.0269(18) 0.0283(18) 0.0267(17) 0.0092(14) 0.0094(14) 0.0014(14)
C11 0.0171(15) 0.0233(16) 0.0197(14) 0.0051(12) 0.0000(11) 0.0018(12)
C12 0.0160(16) 0.0224(16) 0.0194(14) 0.0012(12) 0.0014(11) -0.0010(12)
C13 0.0155(15) 0.0181(15) 0.0187(14) 0.0009(11) 0.0026(11) -0.0012(12)
C14 0.0172(16) 0.0156(14) 0.0176(14) 0.0037(11) 0.0020(11) 0.0027(12)
C15 0.0139(15) 0.0217(15) 0.0168(14) -0.0017(11) 0.0002(11) -0.0038(12)
C16 0.0258(17) 0.0184(15) 0.0213(15) -0.0003(12) 0.0022(13) 0.0002(13)
C17 0.0268(18) 0.0296(18) 0.0205(15) 0.0046(13) 0.0039(13) -0.0064(14)
C18 0.0195(16) 0.0325(18) 0.0202(15) -0.0036(13) 0.0088(12) -0.0048(14)
C19 0.0171(16) 0.0219(16) 0.0265(16) -0.0049(13) -0.0008(12) 0.0020(13)
C20 0.0191(16) 0.0189(15) 0.0191(14) 0.0017(12) -0.0009(12) -0.0011(12)
C21 0.0191(16) 0.0212(15) 0.0166(14) 0.0032(12) 0.0010(11) -0.0018(12)
C22 0.0229(17) 0.0199(16) 0.0258(16) 0.0020(13) 0.0031(13) 0.0017(13)
C23 0.0323(19) 0.0187(16) 0.0294(17) 0.0002(13) 0.0001(14) -0.0058(14)
C24 0.0246(18) 0.0334(19) 0.0277(17) 0.0014(14) -0.0003(13) -0.0122(15)
C25 0.0196(17) 0.039(2) 0.0260(17) -0.0007(14) 0.0038(13) -0.0009(15)
C26 0.0260(18) 0.0252(17) 0.0189(15) -0.0005(12) 0.0035(13) 0.0016(14)
C27 0.0187(17) 0.0356(19) 0.0195(15) -0.0027(13) 0.0009(12) 0.0067(14)
C28 0.0242(19) 0.057(2) 0.0314(19) 0.0031(17) 0.0025(15) 0.0043(17)
C29 0.026(2) 0.098(4) 0.035(2) 0.002(2) 0.0097(17) 0.010(2)
C30 0.031(2) 0.118(4) 0.043(2) -0.031(3) -0.0003(19) 0.034(3)
C31 0.045(3) 0.061(3) 0.063(3) -0.031(2) -0.012(2) 0.025(2)
C32 0.029(2) 0.040(2) 0.043(2) -0.0095(17) -0.0007(16) 0.0095(16)
C33 0.0167(16) 0.0304(17) 0.0215(15) 0.0001(13) 0.0009(12) -0.0013(13)
C34 0.0235(18) 0.0314(19) 0.043(2) 0.0070(15) -0.0065(15) -0.0025(15)
C35 0.034(2) 0.035(2) 0.056(2) 0.0037(18) -0.0072(18) -0.0150(17)
C36 0.023(2) 0.057(2) 0.039(2) 0.0056(18) -0.0083(15) -0.0125(17)
C37 0.0225(18) 0.048(2) 0.0339(19) 0.0047(16) -0.0066(14) 0.0032(16)
C38 0.0280(19) 0.0318(18) 0.0331(18) 0.0045(15) -0.0027(14) 0.0010(15)

loop_
_atom_type_symbol
_atom_type_description
_atom_type_scat_dispersion_real
_atom_type_scat_dispersion_imag
_atom_type_scat_source
C C 0.0033 0.0016 'International Tables Vol C Tables 4.2.6.8 and 6.1.1.4'
H H 0.0000 0.0000 'International Tables Vol C Tables 4.2.6.8 and 6.1.1.4'
S S 0.1246 0.1234 'International Tables Vol C Tables 4.2.6.8 and 6.1.1.4'
Ni Ni 0.3393 1.1124 'International Tables Vol C Tables 4.2.6.8 and 6.1.1.4'
Mo Mo -1.6832 0.6857 'International Tables Vol C Tables 4.2.6.8 and 6.1.1.4'

loop_
_geom_angle_atom_site_label_1
_geom_angle_atom_site_label_2
_geom_angle_atom_site_label_3
_geom_angle
C6 Mo2 C7 36.57(10)
C6 Mo2 C10 35.79(11)
C7 Mo2 C10 59.65(11)
C6 Mo2 C8 59.74(10)
C7 Mo2 C8 35.82(10)
C10 Mo2 C8 58.45(10)
C6 Mo2 C9 58.95(11)
C7 Mo2 C9 58.78(11)
C10 Mo2 C9 34.83(10)
C8 Mo2 C9 34.52(10)
C6 Mo2 S6 89.22(8)
C7 Mo2 S6 124.79(8)
C10 Mo2 S6 82.23(8)
C8 Mo2 S6 140.67(8)
C9 Mo2 S6 110.22(8)
C6 Mo2 S3 86.82(8)
C7 Mo2 S3 86.05(8)
C10 Mo2 S3 119.65(8)
C8 Mo2 S3 118.27(8)
C9 Mo2 S3 143.23(8)
S6 Mo2 S3 79.76(3)
C6 Mo2 S5 129.78(8)
C7 Mo2 S5 93.72(8)
C10 Mo2 S5 141.65(8)
C8 Mo2 S5 83.65(7)
C9 Mo2 S5 109.00(8)
S6 Mo2 S5 135.33(3)
S3 Mo2 S5 81.58(3)
C6 Mo2 S4 133.52(8)
C7 Mo2 S4 137.22(8)
C10 Mo2 S4 97.72(8)
C8 Mo2 S4 101.81(8)
C9 Mo2 S4 81.72(8)
S6 Mo2 S4 81.72(3)
S3 Mo2 S4 135.03(3)
S5 Mo2 S4 83.57(3)
C6 Mo2 Ni2 121.84(8)
C7 Mo2 Ni2 136.53(8)
C10 Mo2 Ni2 131.72(8)
C8 Mo2 Ni2 166.67(8)
C9 Mo2 Ni2 158.81(8)
S6 Mo2 Ni2 50.54(2)
S3 Mo2 Ni2 50.94(2)
S5 Mo2 Ni2 86.62(2)
S4 Mo2 Ni2 86.08(2)
C5 Ni2 C2 65.63(12)
C5 Ni2 C1 38.97(12)
C2 Ni2 C1 38.79(12)
C5 Ni2 C3 65.55(13)
C2 Ni2 C3 39.53(12)
C1 Ni2 C3 65.34(12)
C5 Ni2 C4 39.75(12)
C2 Ni2 C4 65.22(12)
C1 Ni2 C4 65.36(12)
C3 Ni2 C4 38.07(12)
C5 Ni2 S6 100.79(9)
C2 Ni2 S6 163.53(10)
C1 Ni2 S6 124.74(10)
C3 Ni2 S6 145.15(10)
C4 Ni2 S6 110.95(9)
C5 Ni2 S3 171.43(9)
C2 Ni2 S3 106.41(9)
C1 Ni2 S3 136.14(9)
C3 Ni2 S3 106.41(10)
C4 Ni2 S3 135.14(10)
S6 Ni2 S3 87.58(3)
C5 Ni2 Mo2 129.89(9)
C2 Ni2 Mo2 123.94(9)
C1 Ni2 Mo2 113.50(8)
C3 Ni2 Mo2 156.22(10)
C4 Ni2 Mo2 165.35(10)
S6 Ni2 Mo2 56.73(2)
S3 Ni2 Mo2 56.64(2)
C13 S3 Ni2 109.59(10)
C13 S3 Mo2 108.42(9)
Ni2 S3 Mo2 72.43(3)
C11 S4 Mo2 106.39(10)
C14 S5 Mo2 107.80(9)
C12 S6 Ni2 111.86(10)
C12 S6 Mo2 107.31(10)
Ni2 S6 Mo2 72.74(3)
C5 C1 C2 107.4(3)
C5 C1 Ni2 68.61(17)
C2 C1 Ni2 69.42(18)
C5 C1 H1 126.3
C2 C1 H1 126.3
Ni2 C1 H1 126.3
C1 C2 C3 108.4(3)
C1 C2 Ni2 71.79(18)
C3 C2 Ni2 71.41(17)
C1 C2 H2 125.7
C3 C2 H2 125.7
Ni2 C2 H2 125.7
C4 C3 C2 108.0(3)
C4 C3 Ni2 71.21(18)
C2 C3 Ni2 69.06(17)
C4 C3 H3 126.0
C2 C3 H3 126.0
Ni2 C3 H3 126.0
C3 C4 C5 107.5(3)
C3 C4 Ni2 70.72(18)
C5 C4 Ni2 68.01(17)
C3 C4 H4 126.2
C5 C4 H4 126.2
Ni2 C4 H4 126.2
C1 C5 C4 108.4(3)
C1 C5 Ni2 72.43(18)
C4 C5 Ni2 72.23(18)
C1 C5 H5 125.7
C4 C5 H5 125.7
Ni2 C5 H5 125.7
C10 C6 C7 107.7(3)
C10 C6 Mo2 74.93(17)
C7 C6 Mo2 71.88(16)
C10 C6 H6 125.8
C7 C6 H6 125.8
Mo2 C6 H6 125.8
C6 C7 C8 107.8(3)
C6 C7 Mo2 71.55(16)
C8 C7 Mo2 75.07(17)
C6 C7 H7 125.8
C8 C7 H7 125.8
Mo2 C7 H7 125.8
C9 C8 C7 108.1(3)
C9 C8 Mo2 74.46(17)
C7 C8 Mo2 69.11(16)
C9 C8 H8 125.8
C7 C8 H8 125.8
Mo2 C8 H8 125.8
C8 C9 C10 108.3(3)
C8 C9 Mo2 71.02(16)
C10 C9 Mo2 70.55(17)
C8 C9 H9 125.8
C10 C9 H9 125.8
Mo2 C9 H9 125.8
C9 C10 C6 108.1(3)
C9 C10 Mo2 74.62(17)
C6 C10 Mo2 69.27(16)
C9 C10 H10 125.8
C6 C10 H10 125.8
Mo2 C10 H10 125.8
C12 C11 C33 124.8(3)
C12 C11 S4 121.2(2)
C33 C11 S4 114.0(2)
C11 C12 C27 126.5(3)
C11 C12 S6 119.5(2)
C27 C12 S6 113.8(2)
C14 C13 C21 126.7(2)
C14 C13 S3 117.8(2)
C21 C13 S3 115.2(2)
C13 C14 C15 122.8(3)
C13 C14 S5 122.1(2)
C15 C14 S5 114.9(2)
C20 C15 C16 117.9(2)
C20 C15 C14 122.0(2)
C16 C15 C14 120.1(3)
C17 C16 C15 121.2(3)
C17 C16 H16 119.4
C15 C16 H16 119.4
C18 C17 C16 119.8(3)
C18 C17 H17 120.1
C16 C17 H17 120.1
C17 C18 C19 120.2(3)
C17 C18 H18 119.9
C19 C18 H18 119.9
C18 C19 C20 120.3(3)
C18 C19 H19 119.8
C20 C19 H19 119.8
C19 C20 C15 120.5(3)
C19 C20 H20 119.8
C15 C20 H20 119.8
C22 C21 C26 117.5(3)
C22 C21 C13 121.5(3)
C26 C21 C13 120.8(3)
C23 C22 C21 121.2(3)
C23 C22 H22 119.4
C21 C22 H22 119.4
C24 C23 C22 120.6(3)
C24 C23 H23 119.7
C22 C23 H23 119.7
C23 C24 C25 119.4(3)
C23 C24 H24 120.3
C25 C24 H24 120.3
C24 C25 C26 120.2(3)
C24 C25 H25 119.9
C26 C25 H25 119.9
C25 C26 C21 121.0(3)
C25 C26 H26 119.5
C21 C26 H26 119.5
C28 C27 C32 117.9(3)
C28 C27 C12 121.8(3)
C32 C27 C12 120.2(3)
C29 C28 C27 121.2(4)
C29 C28 H28 119.4
C27 C28 H28 119.4
C30 C29 C28 120.3(4)
C30 C29 H29 119.8
C28 C29 H29 119.8
C29 C30 C31 119.9(4)
C29 C30 H30 120.1
C31 C30 H30 120.1
C30 C31 C32 120.3(4)
C30 C31 H31 119.9
C32 C31 H31 119.9
C31 C32 C27 120.5(4)
C31 C32 H32 119.7
C27 C32 H32 119.7
C34 C33 C38 117.7(3)
C34 C33 C11 120.9(3)
C38 C33 C11 121.4(3)
C35 C34 C33 121.4(3)
C35 C34 H34 119.3
C33 C34 H34 119.3
C34 C35 C36 120.0(3)
C34 C35 H35 120.0
C36 C35 H35 120.0
C37 C36 C35 120.1(3)
C37 C36 H36 120.0
C35 C36 H36 120.0
C36 C37 C38 120.6(3)
C36 C37 H37 119.7
C38 C37 H37 119.7
C37 C38 C33 120.2(3)
C37 C38 H38 119.9
C33 C38 H38 119.9

loop_
_geom_bond_atom_site_label_1
_geom_bond_atom_site_label_2
_geom_bond_distance
Mo2 C6 2.257(3)
Mo2 C7 2.262(3)
Mo2 C10 2.331(3)
Mo2 C8 2.339(3)
Mo2 C9 2.383(3)
Mo2 S6 2.3814(8)
Mo2 S3 2.3830(8)
Mo2 S5 2.4011(8)
Mo2 S4 2.4098(8)
Mo2 Ni2 2.7201(7)
Ni2 C5 2.084(3)
Ni2 C2 2.103(3)
Ni2 C1 2.133(3)
Ni2 C3 2.134(3)
Ni2 C4 2.140(3)
Ni2 S6 2.1990(9)
Ni2 S3 2.2155(9)
S3 C13 1.782(3)
S4 C11 1.753(3)
S5 C14 1.738(3)
S6 C12 1.768(3)
C1 C5 1.407(4)
C1 C2 1.407(4)
C1 H1 1.0000
C2 C3 1.433(4)
C2 H2 1.0000
C3 C4 1.394(4)
C3 H3 1.0000
C4 C5 1.437(4)
C4 H4 1.0000
C5 H5 1.0000
C6 C10 1.412(4)
C6 C7 1.418(4)
C6 H6 1.0000
C7 C8 1.417(4)
C7 H7 1.0000
C8 C9 1.402(4)
C8 H8 1.0000
C9 C10 1.412(4)
C9 H9 1.0000
C10 H10 1.0000
C11 C12 1.354(4)
C11 C33 1.486(4)
C12 C27 1.483(4)
C13 C14 1.363(4)
C13 C21 1.477(4)
C14 C15 1.485(4)
C15 C20 1.394(4)
C15 C16 1.401(4)
C16 C17 1.387(4)
C16 H16 0.9500
C17 C18 1.374(4)
C17 H17 0.9500
C18 C19 1.379(4)
C18 H18 0.9500
C19 C20 1.392(4)
C19 H19 0.9500
C20 H20 0.9500
C21 C22 1.399(4)
C21 C26 1.404(4)
C22 C23 1.379(4)
C22 H22 0.9500
C23 C24 1.377(4)
C23 H23 0.9500
C24 C25 1.389(4)
C24 H24 0.9500
C25 C26 1.382(4)
C25 H25 0.9500
C26 H26 0.9500
C27 C28 1.390(4)
C27 C32 1.396(4)
C28 C29 1.381(5)
C28 H28 0.9500
C29 C30 1.370(6)
C29 H29 0.9500
C30 C31 1.376(6)
C30 H30 0.9500
C31 C32 1.390(5)
C31 H31 0.9500
C32 H32 0.9500
C33 C34 1.396(4)
C33 C38 1.402(4)
C34 C35 1.375(4)
C34 H34 0.9500
C35 C36 1.377(5)
C35 H35 0.9500
C36 C37 1.365(5)
C36 H36 0.9500
C37 C38 1.390(4)
C37 H37 0.9500
C38 H38 0.9500
